data_4029243
loop_
_publ_author_name
'Liu, Bin'
'Li, Xiaofang'
'Macio\/lek, Justyna'
'St\;epie\'n, Marcin'
'Chmielewski, Piotr J'

_publ_section_title
;
 Regioselective Internal Carbonylation of the 2-Aza-21-carbaporphyrin:
 Access to Configurationally Stable Chiral Porphyrinoids.
;
_journal_issue 7
_journal_name_full 'The Journal of organic chemistry'
_journal_page_first 3129
_journal_page_last 3139
_journal_paper_doi 10.1021/jo500272t
_journal_volume 79
_journal_year 2014
_chemical_formula_moiety 'C49 H34 N4 O, C O'
_chemical_formula_sum 'C50 H34 N4 O2'
_chemical_formula_weight 722.81
_chemical_name_systematic
; 
 ? 
;
_space_group_IT_number 14
_symmetry_cell_setting monoclinic
_symmetry_space_group_name_Hall '-P 2ybc'
_symmetry_space_group_name_H-M 'P 1 21/c 1'
_atom_sites_solution_hydrogens geom
_atom_sites_solution_primary direct
_atom_sites_solution_secondary difmap
_audit_creation_method SHELXL-97
_cell_angle_alpha 90.00
_cell_angle_beta 94.180(8)
_cell_angle_gamma 90.00
_cell_formula_units_Z 2
_cell_length_a 14.6447(15)
_cell_length_b 8.4919(7)
_cell_length_c 15.4380(11)
_cell_measurement_reflns_used 2015
_cell_measurement_temperature 100(2)
_cell_measurement_theta_max 65.0180
_cell_measurement_theta_min 5.7400
_cell_volume 1914.8(3)
_computing_cell_refinement
;
CrysAlisPro, Agilent Technologies,
Version 1.171.36.28 (release 01-02-2013 CrysAlis171 .NET)
(compiled Feb  1 2013,16:14:44)
;
_computing_data_collection
;
CrysAlisPro, Agilent Technologies,
Version 1.171.36.28 (release 01-02-2013 CrysAlis171 .NET)
(compiled Feb  1 2013,16:14:44)
;
_computing_data_reduction
;
CrysAlisPro, Agilent Technologies,
Version 1.171.36.28 (release 01-02-2013 CrysAlis171 .NET)
(compiled Feb  1 2013,16:14:44)
;
_computing_structure_refinement 'SHELXL-97 (Sheldrick, 1997)'
_computing_structure_solution 'SHELXS-97 (Sheldrick, 1990)'
_diffrn_ambient_temperature 100(2)
_diffrn_detector_area_resol_mean 10.3415
_diffrn_measured_fraction_theta_full 0.966
_diffrn_measured_fraction_theta_max 0.966
_diffrn_measurement_device_type 'SuperNova, Dual, Cu at zero, Atlas'
_diffrn_measurement_method '\w scans'
_diffrn_radiation_monochromator graphite
_diffrn_radiation_source 'fine-focus sealed tube'
_diffrn_radiation_type CuK\a
_diffrn_radiation_wavelength 1.54178
_diffrn_reflns_av_R_equivalents 0.0422
_diffrn_reflns_av_sigmaI/netI 0.0490
_diffrn_reflns_limit_h_max 16
_diffrn_reflns_limit_h_min -12
_diffrn_reflns_limit_k_max 9
_diffrn_reflns_limit_k_min -7
_diffrn_reflns_limit_l_max 18
_diffrn_reflns_limit_l_min -17
_diffrn_reflns_number 6182
_diffrn_reflns_theta_full 65.61
_diffrn_reflns_theta_max 65.61
_diffrn_reflns_theta_min 5.75
_exptl_absorpt_coefficient_mu 0.608
_exptl_absorpt_correction_type none
_exptl_crystal_colour brown
_exptl_crystal_density_diffrn 1.254
_exptl_crystal_density_method 'not measured'
_exptl_crystal_description block
_exptl_crystal_F_000 756
_exptl_crystal_size_max 0.17
_exptl_crystal_size_mid 0.05
_exptl_crystal_size_min 0.04
_refine_diff_density_max 0.431
_refine_diff_density_min -0.409
_refine_diff_density_rms 0.080
_refine_ls_extinction_method none
_refine_ls_goodness_of_fit_ref 1.130
_refine_ls_hydrogen_treatment constr
_refine_ls_matrix_type full
_refine_ls_number_parameters 278
_refine_ls_number_reflns 3184
_refine_ls_number_restraints 3
_refine_ls_restrained_S_all 1.130
_refine_ls_R_factor_all 0.1108
_refine_ls_R_factor_gt 0.0838
_refine_ls_shift/su_max 0.000
_refine_ls_shift/su_mean 0.000
_refine_ls_structure_factor_coef Fsqd
_refine_ls_weighting_details 'calc w=1/[\s^2^(Fo^2^)+(0.1000P)^2^+2.5504P] where P=(Fo^2^+2Fc^2^)/3'
_refine_ls_weighting_scheme calc
_refine_ls_wR_factor_gt 0.2139
_refine_ls_wR_factor_ref 0.2374
_reflns_number_gt 2327
_reflns_number_total 3184
_reflns_threshold_expression >2sigma(I)
_cod_data_source_file jo500272t_si_001.cif
_cod_data_source_block yxy130810-1
_cod_depositor_comments
;
The following automatic conversions were performed:

'_symmetry_cell_setting' value 'MONOCLINIC' changed to 'monoclinic'
according to
/usr/data/users/saulius/automatic-downloads/rss-feeds/ACS/lib/dictionaries/cif_core.dic
dictionary named 'cif_core.dic' version 2.4.2 from 2011-04-26.

Automatic conversion script
Id: cif_fix_values 2281 2013-09-26 08:29:07Z andrius 

 Adding full bibliography for
 ./tmp-cod-update-bibliographies-12971/cifs/4029243.cif.
;
_cod_original_sg_symbol_H-M P21/c
_cod_database_code 4029243

loop_
_symmetry_equiv_pos_as_xyz
'x, y, z'
'-x, y+1/2, -z+1/2'
'-x, -y, -z'
'x, -y-1/2, z-1/2'

loop_
_atom_site_label
_atom_site_type_symbol
_atom_site_fract_x
_atom_site_fract_y
_atom_site_fract_z
_atom_site_U_iso_or_equiv
_atom_site_adp_type
_atom_site_occupancy
_atom_site_symmetry_multiplicity
_atom_site_calc_flag
_atom_site_refinement_flags
_atom_site_disorder_assembly
_atom_site_disorder_group
C1 C 0.7154(3) 0.0603(4) 0.4952(2) 0.0367(9) Uani 1 1 d . . .
N2 N 0.7718(2) 0.0937(4) 0.4274(2) 0.0484(9) Uani 1 1 d . . .
C3 C 0.7236(3) 0.0574(5) 0.3542(2) 0.0406(9) Uani 1 1 d . . .
H3A H 0.7451 0.0656 0.2978 0.049 Uiso 1 1 calc R . .
C4 C 0.6323(3) 0.0030(5) 0.3727(2) 0.0405(9) Uani 1 1 d . . .
C5 C 0.5642(3) -0.0283(4) 0.3056(2) 0.0375(9) Uani 1 1 d . . .
C16 C 0.5301(2) 0.0448(4) 0.6910(2) 0.0376(9) Uani 1 1 d . . .
C17 C 0.5932(3) 0.0882(4) 0.7624(2) 0.0385(9) Uani 1 1 d . . .
H17A H 0.5778 0.1041 0.8205 0.046 Uiso 1 1 calc R . .
C18 C 0.6779(3) 0.1031(4) 0.7341(2) 0.0367(9) Uani 1 1 d . . .
H18A H 0.7321 0.1285 0.7689 0.044 Uiso 1 1 calc R . .
C19 C 0.6719(2) 0.0741(4) 0.6432(2) 0.0352(8) Uani 1 1 d . . .
C20 C 0.7385(3) 0.0887(5) 0.5836(2) 0.0378(9) Uani 1 1 d . . .
C21 C 0.6310(2) 0.0029(4) 0.46325(19) 0.0295(8) Uani 1 1 d . . .
N24 N 0.5824(2) 0.0340(4) 0.61893(19) 0.0399(8) Uani 1 1 d . . .
C25 C 0.5672(5) -0.0532(9) 0.5309(4) 0.0366(17) Uani 0.50 1 d P . .
O1 O 0.5131(4) -0.1612(6) 0.5215(3) 0.0380(12) Uani 0.50 1 d P . .
C51 C 0.5995(3) -0.0442(4) 0.2167(2) 0.0357(8) Uani 1 1 d . . .
C52 C 0.6632(3) -0.1582(4) 0.2012(2) 0.0399(9) Uani 1 1 d . . .
H52A H 0.6829 -0.2289 0.2465 0.048 Uiso 1 1 calc R . .
C53 C 0.6993(3) -0.1721(5) 0.1204(2) 0.0424(9) Uani 1 1 d . . .
H53A H 0.7442 -0.2501 0.1117 0.051 Uiso 1 1 calc R . .
C54 C 0.6698(3) -0.0720(5) 0.0524(2) 0.0436(10) Uani 1 1 d . . .
C55 C 0.6055(3) 0.0409(5) 0.0679(2) 0.0434(10) Uani 1 1 d . . .
H55A H 0.5850 0.1102 0.0222 0.052 Uiso 1 1 calc R . .
C56 C 0.5697(3) 0.0567(5) 0.1482(2) 0.0385(9) Uani 1 1 d . . .
H56A H 0.5252 0.1353 0.1568 0.046 Uiso 1 1 calc R . .
C57 C 0.7083(4) -0.0890(6) -0.0350(3) 0.0625(13) Uani 1 1 d . . .
H57A H 0.6805 -0.0099 -0.0750 0.094 Uiso 1 1 calc R . .
H57B H 0.6946 -0.1945 -0.0581 0.094 Uiso 1 1 calc R . .
H57C H 0.7747 -0.0735 -0.0288 0.094 Uiso 1 1 calc R . .
C201 C 0.8329(3) 0.1411(5) 0.6130(2) 0.0389(9) Uani 1 1 d . . .
C202 C 0.8466(3) 0.2836(5) 0.6569(2) 0.0426(10) Uani 1 1 d . . .
H22A H 0.7959 0.3489 0.6673 0.051 Uiso 1 1 calc R . .
C203 C 0.9347(3) 0.3296(6) 0.6856(2) 0.0495(11) Uani 1 1 d . . .
H23A H 0.9433 0.4264 0.7159 0.059 Uiso 1 1 calc R . .
C204 C 1.0105(3) 0.2374(6) 0.6711(2) 0.0491(11) Uani 1 1 d . . .
C205 C 0.9966(3) 0.0988(5) 0.6258(2) 0.0478(10) Uani 1 1 d . . .
H25A H 1.0476 0.0353 0.6140 0.057 Uiso 1 1 calc R . .
C206 C 0.9084(3) 0.0503(5) 0.5969(2) 0.0454(10) Uani 1 1 d . . .
H26A H 0.9001 -0.0459 0.5660 0.054 Uiso 1 1 calc R . .
C207 C 1.1053(3) 0.2879(7) 0.7033(3) 0.0641(13) Uani 1 1 d . . .
H27A H 1.1497 0.2088 0.6871 0.096 Uiso 1 1 calc R . .
H27B H 1.1086 0.2986 0.7667 0.096 Uiso 1 1 calc R . .
H27C H 1.1195 0.3894 0.6772 0.096 Uiso 1 1 calc R . .
O3S O 0.8876(8) 0.3782(16) 0.4327(9) 0.033(3) Uiso 0.181(4) 1 d PD A 1
C3S C 0.9800(8) 0.376(3) 0.4394(18) 0.042(7) Uiso 0.181(4) 1 d PD A 1
O4S O 0.8780(12) 0.339(3) 0.3841(15) 0.044(6) Uiso 0.121(3) 1 d PD A -3
C1S C 0.9682(12) 0.333(3) 0.4090(15) 0.010(5) Uiso 0.121(3) 1 d PD A -3
O2S O 1.0828(7) 0.3575(14) 0.4565(7) 0.036(4) Uiso 0.198(7) 1 d PD A -2
C1U C 0.9938(9) 0.333(3) 0.4308(14) 0.029(5) Uiso 0.198(7) 1 d PD A -2

loop_
_atom_site_aniso_label
_atom_site_aniso_U_11
_atom_site_aniso_U_22
_atom_site_aniso_U_33
_atom_site_aniso_U_23
_atom_site_aniso_U_13
_atom_site_aniso_U_12
C1 0.041(2) 0.044(2) 0.0254(17) -0.0023(15) 0.0057(15) 0.0008(17)
N2 0.062(2) 0.051(2) 0.0333(17) 0.0002(15) 0.0138(15) 0.0026(17)
C3 0.055(2) 0.046(2) 0.0220(17) -0.0015(15) 0.0088(16) 0.0041(19)
C4 0.051(2) 0.041(2) 0.0297(18) 0.0000(16) 0.0099(16) 0.0097(18)
C5 0.044(2) 0.042(2) 0.0263(17) 0.0052(15) 0.0035(15) 0.0013(17)
C16 0.036(2) 0.044(2) 0.0335(19) 0.0089(16) 0.0051(15) 0.0029(17)
C17 0.050(2) 0.038(2) 0.0279(17) -0.0002(15) 0.0106(16) 0.0046(17)
C18 0.045(2) 0.043(2) 0.0228(16) -0.0054(15) 0.0077(15) -0.0010(17)
C19 0.0361(19) 0.041(2) 0.0288(17) -0.0025(15) 0.0038(14) 0.0011(16)
C20 0.044(2) 0.046(2) 0.0247(16) -0.0035(15) 0.0064(15) 0.0045(17)
C21 0.0327(18) 0.0380(19) 0.0179(15) -0.0017(13) 0.0034(13) -0.0002(15)
N24 0.0431(18) 0.0440(19) 0.0327(16) 0.0033(14) 0.0024(13) 0.0013(14)
C25 0.044(4) 0.036(4) 0.030(3) -0.002(3) 0.004(3) 0.012(4)
O1 0.046(3) 0.032(3) 0.036(3) 0.003(2) -0.001(2) -0.004(2)
C51 0.040(2) 0.038(2) 0.0287(18) 0.0029(15) 0.0034(15) -0.0073(16)
C52 0.055(2) 0.037(2) 0.0272(17) 0.0033(15) 0.0046(16) -0.0019(18)
C53 0.053(2) 0.042(2) 0.0325(19) -0.0033(16) 0.0077(17) -0.0018(18)
C54 0.058(3) 0.044(2) 0.0292(19) -0.0015(16) 0.0087(17) -0.011(2)
C55 0.061(3) 0.040(2) 0.0290(18) 0.0071(16) -0.0017(17) -0.0087(19)
C56 0.042(2) 0.043(2) 0.0303(18) 0.0030(16) 0.0028(16) -0.0023(17)
C57 0.089(4) 0.068(3) 0.032(2) 0.001(2) 0.016(2) -0.005(3)
C201 0.039(2) 0.058(2) 0.0208(16) -0.0016(16) 0.0042(14) 0.0031(18)
C202 0.042(2) 0.058(3) 0.0286(18) -0.0085(17) 0.0083(16) 0.0006(19)
C203 0.052(2) 0.063(3) 0.0347(19) -0.0107(19) 0.0091(17) -0.002(2)
C204 0.049(2) 0.071(3) 0.0287(19) -0.0001(19) 0.0063(17) 0.001(2)
C205 0.043(2) 0.068(3) 0.0323(19) -0.002(2) 0.0043(16) 0.005(2)
C206 0.051(2) 0.057(3) 0.0288(18) -0.0067(17) 0.0063(17) 0.006(2)
C207 0.042(2) 0.099(4) 0.050(2) -0.010(3) 0.002(2) -0.002(3)

loop_
_atom_type_symbol
_atom_type_description
_atom_type_scat_dispersion_real
_atom_type_scat_dispersion_imag
_atom_type_scat_source
C C 0.0181 0.0091 'International Tables Vol C Tables 4.2.6.8 and 6.1.1.4'
H H 0.0000 0.0000 'International Tables Vol C Tables 4.2.6.8 and 6.1.1.4'
N N 0.0311 0.0180 'International Tables Vol C Tables 4.2.6.8 and 6.1.1.4'
O O 0.0492 0.0322 'International Tables Vol C Tables 4.2.6.8 and 6.1.1.4'

loop_
_geom_angle_atom_site_label_1
_geom_angle_atom_site_label_2
_geom_angle_atom_site_label_3
_geom_angle
_geom_angle_site_symmetry_1
C21 C1 C20 123.5(3) .
C21 C1 N2 111.2(3) .
C20 C1 N2 125.2(3) .
C3 N2 C1 106.4(3) .
N2 C3 C4 110.2(3) .
N2 C3 H3A 124.9 .
C4 C3 H3A 124.9 .
C21 C4 C5 132.3(4) .
C21 C4 C3 105.9(3) .
C5 C4 C3 121.6(3) .
C16 C5 C4 129.9(3) 3_656
C16 C5 C51 115.6(3) 3_656
C4 C5 C51 114.5(3) .
C5 C16 N24 128.6(3) 3_656
C5 C16 C17 125.6(3) 3_656
N24 C16 C17 105.6(3) .
C18 C17 C16 109.3(3) .
C18 C17 H17A 125.3 .
C16 C17 H17A 125.3 .
C17 C18 C19 108.1(3) .
C17 C18 H18A 126.0 .
C19 C18 H18A 126.0 .
N24 C19 C20 122.6(3) .
N24 C19 C18 107.5(3) .
C20 C19 C18 129.8(3) .
C19 C20 C1 119.8(3) .
C19 C20 C201 120.2(3) .
C1 C20 C201 119.9(3) .
C1 C21 C4 106.2(3) .
C1 C21 C25 116.1(4) .
C4 C21 C25 137.5(4) .
C19 N24 C16 109.4(3) .
C19 N24 C25 115.4(4) .
C16 N24 C25 132.7(4) .
O1 C25 C21 125.5(6) .
O1 C25 N24 121.1(6) .
C21 C25 N24 113.3(5) .
C52 C51 C56 118.3(3) .
C52 C51 C5 120.2(3) .
C56 C51 C5 121.5(3) .
C51 C52 C53 121.4(3) .
C51 C52 H52A 119.3 .
C53 C52 H52A 119.3 .
C54 C53 C52 120.3(4) .
C54 C53 H53A 119.9 .
C52 C53 H53A 119.9 .
C55 C54 C53 118.2(3) .
C55 C54 C57 121.8(4) .
C53 C54 C57 120.0(4) .
C54 C55 C56 122.0(4) .
C54 C55 H55A 119.0 .
C56 C55 H55A 119.0 .
C55 C56 C51 119.8(4) .
C55 C56 H56A 120.1 .
C51 C56 H56A 120.1 .
C54 C57 H57A 109.5 .
C54 C57 H57B 109.5 .
H57A C57 H57B 109.5 .
C54 C57 H57C 109.5 .
H57A C57 H57C 109.5 .
H57B C57 H57C 109.5 .
C206 C201 C202 118.8(4) .
C206 C201 C20 121.0(4) .
C202 C201 C20 120.3(3) .
C203 C202 C201 119.8(4) .
C203 C202 H22A 120.1 .
C201 C202 H22A 120.1 .
C202 C203 C204 121.7(4) .
C202 C203 H23A 119.2 .
C204 C203 H23A 119.2 .
C205 C204 C203 118.2(4) .
C205 C204 C207 120.7(4) .
C203 C204 C207 121.1(4) .
C204 C205 C206 120.9(4) .
C204 C205 H25A 119.6 .
C206 C205 H25A 119.6 .
C201 C206 C205 120.7(4) .
C201 C206 H26A 119.6 .
C205 C206 H26A 119.6 .
C204 C207 H27A 109.5 .
C204 C207 H27B 109.5 .
H27A C207 H27B 109.5 .
C204 C207 H27C 109.5 .
H27A C207 H27C 109.5 .
H27B C207 H27C 109.5 .

loop_
_geom_bond_atom_site_label_1
_geom_bond_atom_site_label_2
_geom_bond_distance
_geom_bond_site_symmetry_2
C1 C21 1.385(5) .
C1 C20 1.403(5) .
C1 N2 1.409(4) .
N2 C3 1.325(5) .
C3 C4 1.462(6) .
C3 H3A 0.9500 .
C4 C21 1.399(4) .
C4 C5 1.409(5) .
C5 C16 1.393(5) 3_656
C5 C51 1.508(5) .
C16 C5 1.393(5) 3_656
C16 N24 1.398(4) .
C16 C17 1.433(5) .
C17 C18 1.351(5) .
C17 H17A 0.9500 .
C18 C19 1.421(5) .
C18 H18A 0.9500 .
C19 N24 1.380(5) .
C19 C20 1.394(5) .
C20 C201 1.491(5) .
C21 C25 1.528(8) .
N24 C25 1.549(8) .
C25 O1 1.214(9) .
C51 C52 1.377(5) .
C51 C56 1.406(5) .
C52 C53 1.395(5) .
C52 H52A 0.9500 .
C53 C54 1.394(5) .
C53 H53A 0.9500 .
C54 C55 1.378(6) .
C54 C57 1.507(5) .
C55 C56 1.386(5) .
C55 H55A 0.9500 .
C56 H56A 0.9500 .
C57 H57A 0.9800 .
C57 H57B 0.9800 .
C57 H57C 0.9800 .
C201 C206 1.385(5) .
C201 C202 1.394(6) .
C202 C203 1.389(6) .
C202 H22A 0.9500 .
C203 C204 1.390(6) .
C203 H23A 0.9500 .
C204 C205 1.377(6) .
C204 C207 1.503(6) .
C205 C206 1.397(6) .
C205 H25A 0.9500 .
C206 H26A 0.9500 .
C207 H27A 0.9800 .
C207 H27B 0.9800 .
C207 H27C 0.9800 .
O3S C3S 1.349(2) .
O4S C1S 1.350(2) .
O2S C1U 1.351(2) .

loop_
_geom_torsion_atom_site_label_1
_geom_torsion_atom_site_label_2
_geom_torsion_atom_site_label_3
_geom_torsion_atom_site_label_4
_geom_torsion
_geom_torsion_site_symmetry_1
_geom_torsion_site_symmetry_4
C21 C1 N2 C3 -0.1(4) . .
C20 C1 N2 C3 -176.9(4) . .
C1 N2 C3 C4 1.6(4) . .
N2 C3 C4 C21 -2.5(4) . .
N2 C3 C4 C5 173.6(4) . .
C21 C4 C5 C16 11.7(7) . 3_656
C3 C4 C5 C16 -163.4(4) . 3_656
C21 C4 C5 C51 -169.2(4) . .
C3 C4 C5 C51 15.8(5) . .
C5 C16 C17 C18 -175.9(4) 3_656 .
N24 C16 C17 C18 0.3(4) . .
C16 C17 C18 C19 1.6(4) . .
C17 C18 C19 N24 -2.9(4) . .
C17 C18 C19 C20 173.7(4) . .
N24 C19 C20 C1 -0.7(6) . .
C18 C19 C20 C1 -177.0(4) . .
N24 C19 C20 C201 176.6(3) . .
C18 C19 C20 C201 0.3(6) . .
C21 C1 C20 C19 -6.5(6) . .
N2 C1 C20 C19 169.8(4) . .
C21 C1 C20 C201 176.2(4) . .
N2 C1 C20 C201 -7.5(6) . .
C20 C1 C21 C4 175.3(4) . .
N2 C1 C21 C4 -1.4(4) . .
C20 C1 C21 C25 -9.1(6) . .
N2 C1 C21 C25 174.1(4) . .
C5 C4 C21 C1 -173.3(4) . .
C3 C4 C21 C1 2.3(4) . .
C5 C4 C21 C25 12.6(8) . .
C3 C4 C21 C25 -171.8(5) . .
C20 C19 N24 C16 -173.8(3) . .
C18 C19 N24 C16 3.2(4) . .
C20 C19 N24 C25 22.0(6) . .
C18 C19 N24 C25 -161.0(4) . .
C5 C16 N24 C19 173.9(4) 3_656 .
C17 C16 N24 C19 -2.2(4) . .
C5 C16 N24 C25 -25.7(7) 3_656 .
C17 C16 N24 C25 158.2(5) . .
C1 C21 C25 O1 -146.6(6) . .
C4 C21 C25 O1 27.1(10) . .
C1 C21 C25 N24 29.0(6) . .
C4 C21 C25 N24 -157.3(4) . .
C19 N24 C25 O1 140.5(6) . .
C16 N24 C25 O1 -19.0(9) . .
C19 N24 C25 C21 -35.3(6) . .
C16 N24 C25 C21 165.2(4) . .
C16 C5 C51 C52 -121.2(4) 3_656 .
C4 C5 C51 C52 59.5(5) . .
C16 C5 C51 C56 59.4(5) 3_656 .
C4 C5 C51 C56 -119.8(4) . .
C56 C51 C52 C53 1.5(6) . .
C5 C51 C52 C53 -177.8(3) . .
C51 C52 C53 C54 -1.5(6) . .
C52 C53 C54 C55 0.8(6) . .
C52 C53 C54 C57 -179.2(4) . .
C53 C54 C55 C56 -0.3(6) . .
C57 C54 C55 C56 179.8(4) . .
C54 C55 C56 C51 0.3(6) . .
C52 C51 C56 C55 -1.0(5) . .
C5 C51 C56 C55 178.4(3) . .
C19 C20 C201 C206 124.1(4) . .
C1 C20 C201 C206 -58.6(5) . .
C19 C20 C201 C202 -56.1(5) . .
C1 C20 C201 C202 121.2(4) . .
C206 C201 C202 C203 -1.6(5) . .
C20 C201 C202 C203 178.6(3) . .
C201 C202 C203 C204 0.5(6) . .
C202 C203 C204 C205 1.1(6) . .
C202 C203 C204 C207 -179.4(4) . .
C203 C204 C205 C206 -1.4(6) . .
C207 C204 C205 C206 179.0(4) . .
C202 C201 C206 C205 1.3(5) . .
C20 C201 C206 C205 -178.9(3) . .
C204 C205 C206 C201 0.3(6) . .
